data_4509504
loop_
_publ_author_name
'Boldog, Ishtvan'
'Daran, Jean-Claude'
'Chernega, Alexander N.'
'Rusanov, Eduard B.'
'Krautscheid, Harald'
'Domasevitch, Konstantin V.'

_publ_section_title
;
 Hydrogen Bonding Patterns and Supramolecular Structure of
 4,4&#x2032;-Bipyrazolium Salts
;
_journal_issue 6
_journal_name_full 'Crystal Growth &amp; Design'
_journal_page_first 2895
_journal_paper_doi 10.1021/cg9002109
_journal_volume 9
_journal_year 2009
_chemical_formula_sum 'C6 H8 Cl6 Cu2 N4'
_chemical_formula_weight 475.94
_chemical_name_systematic
; 
4,4-bipyrazolium hexachlorodicuprate(II) 
;
_space_group_IT_number 2
_space_group_name_Hall '-P 1'
_symmetry_cell_setting triclinic
_symmetry_Int_Tables_number 2
_symmetry_space_group_name_Hall '-P 1'
_symmetry_space_group_name_H-M 'P -1'
_atom_sites_solution_hydrogens difmap
_atom_sites_solution_primary direct
_atom_sites_solution_secondary difmap
_audit_creation_method SHELXL-97
_cell_angle_alpha 112.27(1)
_cell_angle_beta 95.90(1)
_cell_angle_gamma 101.70(2)
_cell_formula_units_Z 1
_cell_length_a 3.878(1)
_cell_length_b 9.271(2)
_cell_length_c 10.716(2)
_cell_measurement_reflns_used 20
_cell_measurement_temperature 293(2)
_cell_measurement_theta_max 27.49
_cell_measurement_theta_min 2.10
_cell_volume 342.20(14)
_computing_cell_refinement 'Stoe DIF4'
_computing_data_collection 'Stoe DIF4'
_computing_data_reduction 'Stoe REDU4'
_computing_molecular_graphics 'Diamond 2.1c (Brandenburg, 1999)'
_computing_publication_material 'SHELXL-97 (Sheldrick, 1997)'
_computing_structure_refinement 'SHELXL-97 (Sheldrick, 1997)'
_computing_structure_solution 'SHELXS-97 (Sheldrick, 1990)'
_diffrn_ambient_temperature 293(2)
_diffrn_measured_fraction_theta_full 0.999
_diffrn_measured_fraction_theta_max 0.999
_diffrn_measurement_device_type 'Stoe STADI4'
_diffrn_measurement_method 'non-profiled \w-2\q scans'
_diffrn_radiation_monochromator graphite
_diffrn_radiation_source 'fine-focus sealed tube'
_diffrn_radiation_type MoK\a
_diffrn_radiation_wavelength 0.71069
_diffrn_reflns_av_R_equivalents 0.0089
_diffrn_reflns_av_sigmaI/netI 0.0116
_diffrn_reflns_limit_h_max 5
_diffrn_reflns_limit_h_min -5
_diffrn_reflns_limit_k_max 12
_diffrn_reflns_limit_k_min -12
_diffrn_reflns_limit_l_max 13
_diffrn_reflns_limit_l_min -13
_diffrn_reflns_number 2636
_diffrn_reflns_theta_full 27.49
_diffrn_reflns_theta_max 27.49
_diffrn_reflns_theta_min 2.10
_diffrn_standards_decay_% 0
_diffrn_standards_interval_time 120
_diffrn_standards_number 3
_exptl_absorpt_coefficient_mu 4.261
_exptl_absorpt_correction_T_max 0.44621
_exptl_absorpt_correction_T_min 0.31902
_exptl_absorpt_correction_type psi-scan
_exptl_absorpt_process_details '(North et al., 1968)'
_exptl_crystal_colour red
_exptl_crystal_density_diffrn 2.310
_exptl_crystal_density_method 'not measured'
_exptl_crystal_description block
_exptl_crystal_F_000 232
_exptl_crystal_size_max 0.46
_exptl_crystal_size_mid 0.23
_exptl_crystal_size_min 0.19
_refine_diff_density_max 0.504
_refine_diff_density_min -0.422
_refine_diff_density_rms 0.079
_refine_ls_extinction_coef 0.041(3)
_refine_ls_extinction_expression Fc^*^=kFc[1+0.001xFc^2^\l^3^/sin(2\q)]^-1/4^
_refine_ls_extinction_method SHELXL
_refine_ls_goodness_of_fit_ref 1.082
_refine_ls_hydrogen_treatment refall
_refine_ls_matrix_type full
_refine_ls_number_parameters 99
_refine_ls_number_reflns 1555
_refine_ls_number_restraints 0
_refine_ls_restrained_S_all 1.082
_refine_ls_R_factor_all 0.0237
_refine_ls_R_factor_gt 0.0205
_refine_ls_shift/su_max 0.001
_refine_ls_shift/su_mean 0.000
_refine_ls_structure_factor_coef Fsqd
_refine_ls_weighting_details 'w=1/[\s^2^(Fo^2^)+(0.0340P)^2^+0.1700P] where P=(Fo^2^+2Fc^2^)/3'
_refine_ls_weighting_scheme calc
_refine_ls_wR_factor_gt 0.0557
_refine_ls_wR_factor_ref 0.0572
_reflns_number_gt 1428
_reflns_number_total 1555
_reflns_threshold_expression >2sigma(I)
_cod_data_source_file cg9002109sup1.cif
_cod_data_source_block (5)
_cod_original_sg_symbol_H-M P-1
_cod_database_code 4509504

loop_
_symmetry_equiv_pos_as_xyz
'x, y, z'
'-x, -y, -z'

loop_
_atom_site_label
_atom_site_type_symbol
_atom_site_fract_x
_atom_site_fract_y
_atom_site_fract_z
_atom_site_U_iso_or_equiv
_atom_site_adp_type
_atom_site_occupancy
_atom_site_calc_flag
Cu1 Cu -0.18912(6) 0.39964(3) 0.59503(2) 0.02211(11) Uani 1 d
Cl1 Cl -0.08399(13) 0.45896(6) 0.82120(4) 0.02520(13) Uani 1 d
Cl5 Cl 0.27420(13) 0.62183(6) 0.62989(4) 0.02440(13) Uani 1 d
C3 C 0.0033(6) 0.0200(3) 0.1852(2) 0.0302(5) Uani 1 d
H3A H 0.149(9) 0.112(4) 0.243(3) 0.047(8) Uiso 1 d
N2 N -0.1830(6) -0.0884(3) 0.2223(2) 0.0362(4) Uani 1 d
N1 N -0.3744(6) -0.2151(2) 0.1102(2) 0.0331(4) Uani 1 d
C2 C -0.0727(5) -0.0395(2) 0.04297(18) 0.0196(4) Uani 1 d
C1 C -0.3149(6) -0.1898(2) -0.0004(2) 0.0268(4) Uani 1 d
H1A H -0.432(8) -0.269(4) -0.086(3) 0.040(8) Uiso 1 d
Cl2A Cl -0.69052(14) 0.19554(6) 0.53914(5) 0.02796(14) Uani 1 d
H1 H -0.491(8) -0.298(4) 0.114(3) 0.044(8) Uiso 1 d
H2 H -0.186(10) -0.098(4) 0.311(4) 0.069(11) Uiso 1 d

loop_
_atom_site_aniso_label
_atom_site_aniso_U_11
_atom_site_aniso_U_22
_atom_site_aniso_U_33
_atom_site_aniso_U_23
_atom_site_aniso_U_13
_atom_site_aniso_U_12
Cu1 0.02288(15) 0.02519(15) 0.01535(14) 0.01033(10) 0.00246(9) -0.00314(10)
Cl1 0.0263(3) 0.0306(2) 0.0165(2) 0.01169(18) 0.00350(17) -0.00060(18)
Cl5 0.0258(2) 0.0263(2) 0.0163(2) 0.01039(18) 0.00069(17) -0.00490(18)
C3 0.0368(12) 0.0325(11) 0.0184(9) 0.0119(9) 0.0043(8) 0.0004(9)
N2 0.0436(12) 0.0465(11) 0.0286(10) 0.0258(9) 0.0126(9) 0.0100(9)
N1 0.0345(10) 0.0319(10) 0.0435(11) 0.0264(9) 0.0147(9) 0.0064(8)
C2 0.0213(9) 0.0205(8) 0.0181(8) 0.0098(7) 0.0042(7) 0.0041(7)
C1 0.0298(11) 0.0236(9) 0.0271(10) 0.0128(8) 0.0058(8) 0.0025(8)
Cl2A 0.0300(3) 0.0290(2) 0.0195(2) 0.01229(19) 0.00183(18) -0.00696(19)

loop_
_atom_type_symbol
_atom_type_description
_atom_type_scat_dispersion_real
_atom_type_scat_dispersion_imag
_atom_type_scat_source
C C 0.0033 0.0016 'International Tables Vol C Tables 4.2.6.8 and 6.1.1.4'
H H 0.0000 0.0000 'International Tables Vol C Tables 4.2.6.8 and 6.1.1.4'
N N 0.0061 0.0033 'International Tables Vol C Tables 4.2.6.8 and 6.1.1.4'
Cl Cl 0.1484 0.1585 'International Tables Vol C Tables 4.2.6.8 and 6.1.1.4'
Cu Cu 0.3201 1.2651 'International Tables Vol C Tables 4.2.6.8 and 6.1.1.4'

loop_
_geom_angle_atom_site_label_1
_geom_angle_atom_site_label_2
_geom_angle_atom_site_label_3
_geom_angle
_geom_angle_site_symmetry_3
Cl1 Cu1 Cl2A 96.087(19) .
Cl1 Cu1 Cl5 90.366(18) .
Cl2A Cu1 Cl5 171.01(2) .
Cl1 Cu1 Cl5 171.75(2) 2_566
Cl2A Cu1 Cl5 90.209(18) 2_566
Cl5 Cu1 Cl5 82.817(18) 2_566
Cu1 Cl5 Cu1 97.183(18) 2_566
N2 C3 C2 108.35(19) .
N2 C3 H3A 124(2) .
C2 C3 H3A 128(2) .
C3 N2 N1 109.11(18) .
C3 N2 H2 134(2) .
N1 N2 H2 117(2) .
C1 N1 N2 109.36(18) .
C1 N1 H1 129(2) .
N2 N1 H1 122(2) .
C3 C2 C1 105.14(17) .
C3 C2 C2 127.3(2) 2
C1 C2 C2 127.5(2) 2
N1 C1 C2 108.05(19) .
N1 C1 H1A 118.6(18) .
C2 C1 H1A 133.4(18) .

loop_
_geom_bond_atom_site_label_1
_geom_bond_atom_site_label_2
_geom_bond_distance
_geom_bond_site_symmetry_2
Cu1 Cl1 2.2447(6) .
Cu1 Cl2A 2.2647(6) .
Cu1 Cl5 2.3213(6) .
Cu1 Cl5 2.3246(6) 2_566
Cl5 Cu1 2.3246(6) 2_566
C3 N2 1.325(3) .
C3 C2 1.385(3) .
C3 H3A 0.87(3) .
N2 N1 1.329(3) .
N2 H2 0.99(4) .
N1 C1 1.326(3) .
N1 H1 0.83(3) .
C2 C1 1.389(3) .
C2 C2 1.467(3) 2
C1 H1A 0.93(3) .

loop_
_geom_hbond_atom_site_label_D
_geom_hbond_atom_site_label_H
_geom_hbond_atom_site_label_A
_geom_hbond_distance_DH
_geom_hbond_distance_HA
_geom_hbond_distance_DA
_geom_hbond_angle_DHA
_geom_hbond_site_symmetry_A
N1 H1 Cl1 0.83(3) 2.33(3) 3.1168(19) 158(3) 2_456
N2 H2 Cl2A 0.99(4) 2.17(4) 3.1223(19) 161(3) 2_456
C3 H3A Cl5 0.87(3) 2.75(3) 3.592(2) 164(3) 2_666
C1 H1A Cl5 0.93(3) 2.84(3) 3.689(2) 153(2) 1_444
